data_2207203
loop_
_publ_author_name
'Shi Jun'

_publ_section_title
;
 (<i>E</i>)-1-[4-(Benzyloxy)benzylidene]-2-(4-nitrophenyl)hydrazine
;
_journal_coeditor_code CV6594
_journal_issue 11
_journal_name_full 'Acta Crystallographica Section E'
_journal_page_first o3895
_journal_page_last o3896
_journal_paper_doi 10.1107/S1600536805034525
_journal_volume 61
_journal_year 2005
_chemical_formula_iupac 'C20 H17 N3 O3'
_chemical_formula_moiety 'C20 H17 N3 O3'
_chemical_formula_sum 'C20 H17 N3 O3'
_chemical_formula_weight 347.37
_chemical_name_systematic
;
(E)-1-[4-(Benzyloxy)benzylidene]-2-(4-nitrophenyl)hydrazine
;
_space_group_IT_number 14
_symmetry_cell_setting monoclinic
_symmetry_space_group_name_Hall '-P 2ybc'
_symmetry_space_group_name_H-M 'P 1 21/c 1'
_atom_sites_solution_hydrogens geom
_atom_sites_solution_primary direct
_atom_sites_solution_secondary difmap
_audit_creation_method SHELXL-97
_cell_angle_alpha 90.00
_cell_angle_beta 93.551(7)
_cell_angle_gamma 90.00
_cell_formula_units_Z 4
_cell_length_a 6.148(3)
_cell_length_b 36.651(15)
_cell_length_c 7.938(3)
_cell_measurement_reflns_used 1822
_cell_measurement_temperature 294(2)
_cell_measurement_theta_max 22.66
_cell_measurement_theta_min 2.63
_cell_volume 1785.2(13)
_computing_cell_refinement 'SAINT (Bruker, 1999)'
_computing_data_collection 'SMART (Bruker, 1999)'
_computing_data_reduction SAINT
_computing_molecular_graphics 'SHELXTL  (Sheldrick, 1997b)'
_computing_publication_material SHELXTL
_computing_structure_refinement 'SHELXL97 (Sheldrick, 1997a)'
_computing_structure_solution 'SHELXS97 (Sheldrick, 1997a)'
_diffrn_ambient_temperature 294(2)
_diffrn_measured_fraction_theta_full 0.990
_diffrn_measured_fraction_theta_max 0.990
_diffrn_measurement_device_type 'Bruker SMART CCD area-detector'
_diffrn_measurement_method '\f and \w'
_diffrn_radiation_monochromator graphite
_diffrn_radiation_source 'fine-focus sealed tube'
_diffrn_radiation_type MoK\a
_diffrn_radiation_wavelength 0.71073
_diffrn_reflns_av_R_equivalents 0.0507
_diffrn_reflns_av_sigmaI/netI 0.0651
_diffrn_reflns_limit_h_max 7
_diffrn_reflns_limit_h_min -7
_diffrn_reflns_limit_k_max 45
_diffrn_reflns_limit_k_min -18
_diffrn_reflns_limit_l_max 9
_diffrn_reflns_limit_l_min -9
_diffrn_reflns_number 10028
_diffrn_reflns_theta_full 26.47
_diffrn_reflns_theta_max 26.47
_diffrn_reflns_theta_min 2.22
_diffrn_standards_number 0
_exptl_absorpt_coefficient_mu 0.089
_exptl_absorpt_correction_T_max 0.982
_exptl_absorpt_correction_T_min 0.958
_exptl_absorpt_correction_type multi-scan
_exptl_absorpt_process_details '(SADABS; Sheldrick, 1996)'
_exptl_crystal_colour yellow
_exptl_crystal_density_diffrn 1.292
_exptl_crystal_density_method 'not measured'
_exptl_crystal_description block
_exptl_crystal_F_000 728
_exptl_crystal_size_max 0.40
_exptl_crystal_size_mid 0.34
_exptl_crystal_size_min 0.20
_refine_diff_density_max 0.139
_refine_diff_density_min -0.165
_refine_ls_extinction_method none
_refine_ls_goodness_of_fit_ref 0.995
_refine_ls_hydrogen_treatment constr
_refine_ls_matrix_type full
_refine_ls_number_parameters 235
_refine_ls_number_reflns 3643
_refine_ls_number_restraints 0
_refine_ls_restrained_S_all 0.995
_refine_ls_R_factor_all 0.1254
_refine_ls_R_factor_gt 0.0496
_refine_ls_shift/su_max 0.001
_refine_ls_shift/su_mean 0.000
_refine_ls_structure_factor_coef Fsqd
_refine_ls_weighting_details 'calc w = 1/[\s^2^(Fo^2^)+(0.0516P)^2^] where P = (Fo^2^+2Fc^2^)/3'
_refine_ls_weighting_scheme calc
_refine_ls_wR_factor_gt 0.1041
_refine_ls_wR_factor_ref 0.1274
_reflns_number_gt 1738
_reflns_number_total 3643
_reflns_threshold_expression I>2\s(I)
_cod_data_source_file cv6594.cif
_cod_data_source_block I
_cod_original_sg_symbol_Hall '-p 2ybc'
_cod_original_sg_symbol_H-M 'P 21/c'
_cod_database_code 2207203
_cod_database_fobs_code 2207203

loop_
_symmetry_equiv_pos_as_xyz
'x, y, z'
'-x, y+1/2, -z+1/2'
'-x, -y, -z'
'x, -y-1/2, z-1/2'

loop_
_atom_site_label
_atom_site_fract_x
_atom_site_fract_y
_atom_site_fract_z
_atom_site_U_iso_or_equiv
_atom_site_adp_type
_atom_site_calc_flag
_atom_site_refinement_flags
_atom_site_occupancy
_atom_site_type_symbol
O1 0.3186(2) 0.47586(4) 0.17337(17) 0.0574(4) Uani d . 1 O
O2 1.8606(3) 0.25789(7) -0.3443(3) 0.1130(8) Uani d . 1 O
O3 1.8251(3) 0.31216(7) -0.4521(3) 0.1227(9) Uani d . 1 O
N1 0.9363(3) 0.34148(5) 0.0206(2) 0.0557(5) Uani d . 1 N
N2 1.0363(3) 0.30822(5) 0.0128(2) 0.0631(5) Uani d . 1 N
H2 0.9873 0.2900 0.0672 0.076 Uiso calc R 1 H
N3 1.7652(4) 0.28753(8) -0.3611(3) 0.0852(8) Uani d . 1 N
C1 -0.1022(4) 0.53422(6) 0.2533(3) 0.0579(6) Uani d . 1 C
H1 -0.2056 0.5203 0.1917 0.069 Uiso calc R 1 H
C2 -0.1475(4) 0.57021(7) 0.2881(3) 0.0633(7) Uani d . 1 C
H2A -0.2805 0.5803 0.2503 0.076 Uiso calc R 1 H
C3 0.0036(4) 0.59110(6) 0.3782(3) 0.0625(6) Uani d . 1 C
H3 -0.0263 0.6154 0.4017 0.075 Uiso calc R 1 H
C4 0.2006(4) 0.57584(7) 0.4339(3) 0.0662(7) Uani d . 1 C
H4 0.3037 0.5899 0.4953 0.079 Uiso calc R 1 H
C5 0.2447(4) 0.53984(7) 0.3985(3) 0.0623(6) Uani d . 1 C
H5 0.3780 0.5298 0.4360 0.075 Uiso calc R 1 H
C6 0.0934(3) 0.51841(6) 0.3081(3) 0.0483(5) Uani d . 1 C
C7 0.1387(3) 0.47883(6) 0.2791(3) 0.0587(6) Uani d . 1 C
H7A 0.1736 0.4667 0.3860 0.070 Uiso calc R 1 H
H7B 0.0110 0.4672 0.2251 0.070 Uiso calc R 1 H
C8 0.4134(3) 0.44215(6) 0.1582(2) 0.0449(5) Uani d . 1 C
C9 0.3411(3) 0.41014(6) 0.2281(3) 0.0528(6) Uani d . 1 C
H9 0.2147 0.4100 0.2867 0.063 Uiso calc R 1 H
C10 0.4584(3) 0.37834(6) 0.2103(3) 0.0545(6) Uani d . 1 C
H10 0.4094 0.3570 0.2585 0.065 Uiso calc R 1 H
C11 0.6466(3) 0.37723(6) 0.1228(3) 0.0474(5) Uani d . 1 C
C12 0.7120(3) 0.40960(6) 0.0477(3) 0.0517(6) Uani d . 1 C
H12 0.8352 0.4096 -0.0146 0.062 Uiso calc R 1 H
C13 0.5976(3) 0.44137(6) 0.0644(3) 0.0518(6) Uani d . 1 C
H13 0.6433 0.4626 0.0127 0.062 Uiso calc R 1 H
C14 0.7676(3) 0.34352(6) 0.1076(3) 0.0552(6) Uani d . 1 C
H14 0.7214 0.3228 0.1625 0.066 Uiso calc R 1 H
C15 1.2136(3) 0.30374(6) -0.0811(3) 0.0500(5) Uani d . 1 C
C16 1.3098(4) 0.26912(6) -0.0877(3) 0.0621(6) Uani d . 1 C
H16 1.2516 0.2496 -0.0308 0.075 Uiso calc R 1 H
C17 1.4903(4) 0.26419(7) -0.1786(3) 0.0657(7) Uani d . 1 C
H17 1.5563 0.2414 -0.1816 0.079 Uiso calc R 1 H
C18 1.5738(4) 0.29310(7) -0.2656(3) 0.0606(6) Uani d . 1 C
C19 1.4796(4) 0.32706(7) -0.2621(3) 0.0637(7) Uani d . 1 C
H19 1.5364 0.3463 -0.3221 0.076 Uiso calc R 1 H
C20 1.3008(3) 0.33247(6) -0.1692(3) 0.0573(6) Uani d . 1 C
H20 1.2378 0.3555 -0.1654 0.069 Uiso calc R 1 H

loop_
_atom_site_aniso_label
_atom_site_aniso_U_11
_atom_site_aniso_U_22
_atom_site_aniso_U_33
_atom_site_aniso_U_12
_atom_site_aniso_U_13
_atom_site_aniso_U_23
O1 0.0661(9) 0.0524(10) 0.0560(10) 0.0119(8) 0.0236(8) 0.0057(8)
O2 0.0819(13) 0.1202(18) 0.1372(19) 0.0322(13) 0.0098(12) -0.0562(15)
O3 0.1074(16) 0.143(2) 0.123(2) -0.0058(15) 0.0528(14) -0.0177(16)
N1 0.0532(11) 0.0463(12) 0.0677(13) 0.0071(9) 0.0037(10) -0.0038(9)
N2 0.0652(12) 0.0440(12) 0.0817(14) 0.0113(10) 0.0185(11) 0.0049(10)
N3 0.0657(16) 0.102(2) 0.0877(19) 0.0025(15) 0.0050(14) -0.0412(16)
C1 0.0587(14) 0.0562(16) 0.0582(15) 0.0032(12) -0.0014(12) -0.0014(12)
C2 0.0620(14) 0.0573(16) 0.0698(17) 0.0107(14) -0.0022(13) 0.0088(13)
C3 0.0813(17) 0.0494(14) 0.0574(15) 0.0059(14) 0.0102(13) 0.0015(13)
C4 0.0699(16) 0.0626(17) 0.0653(17) -0.0088(14) -0.0021(13) -0.0077(14)
C5 0.0529(13) 0.0642(17) 0.0692(16) 0.0057(13) -0.0014(12) -0.0009(14)
C6 0.0518(12) 0.0488(14) 0.0456(13) 0.0055(12) 0.0129(10) 0.0010(11)
C7 0.0557(13) 0.0584(16) 0.0637(15) 0.0055(12) 0.0184(11) -0.0019(12)
C8 0.0481(12) 0.0465(14) 0.0403(12) 0.0043(11) 0.0045(10) -0.0045(11)
C9 0.0503(13) 0.0549(15) 0.0547(14) -0.0024(12) 0.0152(11) -0.0051(12)
C10 0.0589(14) 0.0455(14) 0.0606(15) -0.0067(11) 0.0154(12) -0.0018(11)
C11 0.0492(12) 0.0450(14) 0.0481(13) 0.0006(11) 0.0040(10) -0.0065(11)
C12 0.0489(12) 0.0543(14) 0.0530(14) 0.0000(11) 0.0135(10) -0.0053(12)
C13 0.0565(13) 0.0489(14) 0.0515(14) -0.0005(11) 0.0140(11) 0.0014(11)
C14 0.0575(13) 0.0466(14) 0.0625(15) -0.0013(12) 0.0111(12) 0.0002(12)
C15 0.0493(12) 0.0461(14) 0.0537(14) 0.0083(11) -0.0028(11) -0.0021(12)
C16 0.0703(15) 0.0442(14) 0.0714(17) 0.0137(13) -0.0002(13) 0.0025(12)
C17 0.0649(15) 0.0546(16) 0.0762(17) 0.0228(13) -0.0066(14) -0.0149(14)
C18 0.0528(14) 0.0668(18) 0.0618(16) 0.0054(14) -0.0009(12) -0.0182(14)
C19 0.0648(15) 0.0581(17) 0.0690(17) 0.0004(13) 0.0095(13) -0.0047(13)
C20 0.0597(14) 0.0446(14) 0.0677(16) 0.0080(12) 0.0051(12) 0.0022(12)

loop_
_atom_type_symbol
_atom_type_description
_atom_type_scat_dispersion_real
_atom_type_scat_dispersion_imag
_atom_type_scat_source
C C 0.0033 0.0016 'International Tables Vol C Tables 4.2.6.8 and 6.1.1.4'
H H 0.0000 0.0000 'International Tables Vol C Tables 4.2.6.8 and 6.1.1.4'
N N 0.0061 0.0033 'International Tables Vol C Tables 4.2.6.8 and 6.1.1.4'
O O 0.0106 0.0060 'International Tables Vol C Tables 4.2.6.8 and 6.1.1.4'

loop_
_geom_angle_atom_site_label_1
_geom_angle_atom_site_label_2
_geom_angle_atom_site_label_3
_geom_angle
_geom_angle_publ_flag
C8 O1 C7 117.79(16) yes
C14 N1 N2 117.18(19) yes
C15 N2 N1 120.48(19) yes
C15 N2 H2 119.8 ?
N1 N2 H2 119.8 ?
O3 N3 O2 123.5(3) yes
O3 N3 C18 119.1(3) yes
O2 N3 C18 117.4(3) yes
C2 C1 C6 121.4(2) ?
C2 C1 H1 119.3 ?
C6 C1 H1 119.3 ?
C3 C2 C1 120.0(2) ?
C3 C2 H2A 120.0 ?
C1 C2 H2A 120.0 ?
C2 C3 C4 119.5(2) ?
C2 C3 H3 120.2 ?
C4 C3 H3 120.2 ?
C5 C4 C3 120.1(2) ?
C5 C4 H4 119.9 ?
C3 C4 H4 119.9 ?
C4 C5 C6 120.9(2) ?
C4 C5 H5 119.5 ?
C6 C5 H5 119.5 ?
C1 C6 C5 118.0(2) ?
C1 C6 C7 121.7(2) ?
C5 C6 C7 120.3(2) ?
O1 C7 C6 108.73(17) ?
O1 C7 H7A 109.9 ?
C6 C7 H7A 109.9 ?
O1 C7 H7B 109.9 ?
C6 C7 H7B 109.9 ?
H7A C7 H7B 108.3 ?
O1 C8 C9 125.36(18) ?
O1 C8 C13 115.37(19) ?
C9 C8 C13 119.3(2) ?
C10 C9 C8 119.42(19) ?
C10 C9 H9 120.3 ?
C8 C9 H9 120.3 ?
C9 C10 C11 122.2(2) ?
C9 C10 H10 118.9 ?
C11 C10 H10 118.9 ?
C10 C11 C12 117.4(2) ?
C10 C11 C14 121.0(2) ?
C12 C11 C14 121.63(19) ?
C13 C12 C11 121.09(19) ?
C13 C12 H12 119.5 ?
C11 C12 H12 119.5 ?
C12 C13 C8 120.5(2) ?
C12 C13 H13 119.7 ?
C8 C13 H13 119.7 ?
N1 C14 C11 122.0(2) ?
N1 C14 H14 119.0 ?
C11 C14 H14 119.0 ?
N2 C15 C20 121.9(2) ?
N2 C15 C16 118.8(2) ?
C20 C15 C16 119.3(2) ?
C17 C16 C15 119.7(2) ?
C17 C16 H16 120.2 ?
C15 C16 H16 120.2 ?
C16 C17 C18 120.0(2) ?
C16 C17 H17 120.0 ?
C18 C17 H17 120.0 ?
C19 C18 C17 121.0(2) ?
C19 C18 N3 119.6(3) ?
C17 C18 N3 119.4(2) ?
C18 C19 C20 119.6(2) ?
C18 C19 H19 120.2 ?
C20 C19 H19 120.2 ?
C19 C20 C15 120.4(2) ?
C19 C20 H20 119.8 ?
C15 C20 H20 119.8 ?

loop_
_geom_bond_atom_site_label_1
_geom_bond_atom_site_label_2
_geom_bond_distance
_geom_bond_publ_flag
O1 C8 1.374(2) yes
O1 C7 1.433(2) yes
O2 N3 1.238(3) yes
O3 N3 1.227(3) yes
N1 C14 1.284(2) yes
N1 N2 1.368(2) yes
N2 C15 1.368(3) yes
N2 H2 0.8600 ?
N3 C18 1.453(3) yes
C1 C2 1.380(3) ?
C1 C6 1.380(3) ?
C1 H1 0.9300 ?
C2 C3 1.371(3) ?
C2 H2A 0.9300 ?
C3 C4 1.382(3) ?
C3 H3 0.9300 ?
C4 C5 1.379(3) ?
C4 H4 0.9300 ?
C5 C6 1.384(3) ?
C5 H5 0.9300 ?
C6 C7 1.498(3) ?
C7 H7A 0.9700 ?
C7 H7B 0.9700 ?
C8 C9 1.383(3) ?
C8 C13 1.394(3) ?
C9 C10 1.383(3) ?
C9 H9 0.9300 ?
C10 C11 1.386(3) ?
C10 H10 0.9300 ?
C11 C12 1.398(3) ?
C11 C14 1.451(3) ?
C12 C13 1.371(3) ?
C12 H12 0.9300 ?
C13 H13 0.9300 ?
C14 H14 0.9300 ?
C15 C20 1.390(3) ?
C15 C16 1.402(3) ?
C16 C17 1.372(3) ?
C16 H16 0.9300 ?
C17 C18 1.381(3) ?
C17 H17 0.9300 ?
C18 C19 1.374(3) ?
C19 C20 1.376(3) ?
C19 H19 0.9300 ?
C20 H20 0.9300 ?

loop_
_geom_hbond_atom_site_label_D
_geom_hbond_atom_site_label_H
_geom_hbond_atom_site_label_A
_geom_hbond_site_symmetry_A
_geom_hbond_distance_DH
_geom_hbond_distance_HA
_geom_hbond_distance_DA
_geom_hbond_angle_DHA
_geom_hbond_publ_flag
N2 H2 O2 4_466 0.86 2.06 2.912(3) 170 yes

loop_
_geom_torsion_atom_site_label_1
_geom_torsion_atom_site_label_2
_geom_torsion_atom_site_label_3
_geom_torsion_atom_site_label_4
_geom_torsion
C14 N1 N2 C15 178.30(19)
C6 C1 C2 C3 0.2(3)
C1 C2 C3 C4 -0.1(3)
C2 C3 C4 C5 0.1(3)
C3 C4 C5 C6 -0.3(3)
C2 C1 C6 C5 -0.4(3)
C2 C1 C6 C7 176.6(2)
C4 C5 C6 C1 0.5(3)
C4 C5 C6 C7 -176.6(2)
C8 O1 C7 C6 167.64(17)
C1 C6 C7 O1 117.1(2)
C5 C6 C7 O1 -65.9(3)
C7 O1 C8 C9 4.3(3)
C7 O1 C8 C13 -175.33(17)
O1 C8 C9 C10 -176.71(19)
C13 C8 C9 C10 2.9(3)
C8 C9 C10 C11 -0.5(3)
C9 C10 C11 C12 -1.8(3)
C9 C10 C11 C14 179.37(19)
C10 C11 C12 C13 1.9(3)
C14 C11 C12 C13 -179.34(19)
C11 C12 C13 C8 0.5(3)
O1 C8 C13 C12 176.77(18)
C9 C8 C13 C12 -2.9(3)
N2 N1 C14 C11 -179.08(17)
C10 C11 C14 N1 176.7(2)
C12 C11 C14 N1 -2.1(3)
N1 N2 C15 C20 1.0(3)
N1 N2 C15 C16 -179.19(18)
N2 C15 C16 C17 -178.81(19)
C20 C15 C16 C17 1.0(3)
C15 C16 C17 C18 -1.2(3)
C16 C17 C18 C19 0.4(3)
C16 C17 C18 N3 179.9(2)
O3 N3 C18 C19 -8.0(3)
O2 N3 C18 C19 171.3(2)
O3 N3 C18 C17 172.4(2)
O2 N3 C18 C17 -8.2(3)
C17 C18 C19 C20 0.7(3)
N3 C18 C19 C20 -178.85(19)
C18 C19 C20 C15 -0.8(3)
N2 C15 C20 C19 179.83(19)
C16 C15 C20 C19 0.0(3)

loop_
_cod_related_entry_id
_cod_related_entry_database
_cod_related_entry_code
1 ChemSpider 4656178
